data_1541066
loop_
_publ_author_name
'Tsokol', A.O.'
'Bodak, O.I.'
'Marusin, E.P.'

_publ_section_title
;
 Crystal structure of the compound R2 Ni5 C3 (R= La, Ce)
;
_journal_name_full 'Soviet Physics, Crystallography (= Kristallografiya)'
_journal_page_first 39
_journal_page_last 41
_journal_volume 31
_journal_year 1986
_chemical_formula_sum 'C3 La2 Ni5'
_chemical_name_systematic 'La2 Ni5 C3'
_space_group_IT_number 127
_symmetry_space_group_name_Hall '-P 4 2ab'
_symmetry_space_group_name_H-M 'P 4/m b m'
_cell_angle_alpha 90
_cell_angle_beta 90
_cell_angle_gamma 90
_cell_formula_units_Z 2
_cell_length_a 8.331
_cell_length_b 8.331
_cell_length_c 4.0283
_cell_volume 279.586
_citation_journal_id_ASTM SPHCA6
_cod_data_source_file Tsokol_SPHCA6_1986_522.cif
_cod_data_source_block C3La2Ni5
_cod_original_cell_volume 279.5864
_cod_database_code 1541066

loop_
_symmetry_equiv_pos_as_xyz
x,y,z
-y,x,z
-x,-y,z
y,-x,z
x+1/2,-y+1/2,-z
y+1/2,x+1/2,-z
-x+1/2,y+1/2,-z
-y+1/2,-x+1/2,-z
-x,-y,-z
y,-x,-z
x,y,-z
-y,x,-z
-x-1/2,y-1/2,z
-y-1/2,-x-1/2,z
x-1/2,-y-1/2,z
y-1/2,x-1/2,z

loop_
_atom_site_label
_atom_site_type_symbol
_atom_site_fract_x
_atom_site_fract_y
_atom_site_fract_z
_atom_site_occupancy
_atom_site_U_iso_or_equiv
C1 C 0 0 0.5 1 0.0
La1 La 0.339 0.839 0 1 0.0
Ni2 Ni 0.2125 0.0752 0.5 1 0.0
Ni1 Ni 0 0 0 1 0.0
C2 C 0.06 0.56 0.5 1 0.0
